data_7700600
loop_
_publ_author_name
'Kandel, Ramjee'
'Schatte, Gabriele'
'Jessop, Philip G.'

_publ_section_title
;
 Rh(i) and Ru(ii) phosphaamidine and phosphaguanidine (1,3-P,N) complexes
 and their activity for CO<sub>2</sub> hydrogenation.
;
_journal_issue 33
_journal_name_full 'Dalton transactions (Cambridge, England : 2003)'
_journal_page_first 12512
_journal_page_last 12521
_journal_paper_doi 10.1039/c9dt00602h
_journal_volume 48
_journal_year 2019
_chemical_formula_moiety 'C51 H40 Cl2 N2 O P2 Rh2'
_chemical_formula_sum 'C51 H40 Cl2 N2 O P2 Rh2'
_chemical_formula_weight 1035.51
_space_group_crystal_system monoclinic
_space_group_IT_number 15
_space_group_name_Hall '-C 2yc'
_space_group_name_H-M_alt 'C 1 2/c 1'
_symmetry_space_group_name_Hall '-C 2yc'
_symmetry_space_group_name_H-M 'C 1 2/c 1'
_atom_sites_solution_hydrogens geom
_atom_sites_solution_primary direct
_atom_sites_solution_secondary difmap
_audit_creation_method 'manual editing of SHELXL-2014 template'
_audit_update_record
;
2018-07-23 deposited with the CCDC.    2019-07-22 downloaded from the CCDC.
;
_cell_angle_alpha 90
_cell_angle_beta 102.5930(10)
_cell_angle_gamma 90
_cell_formula_units_Z 4
_cell_length_a 19.2924(4)
_cell_length_b 18.3550(4)
_cell_length_c 16.0363(4)
_cell_measurement_reflns_used 7543
_cell_measurement_temperature 180(2)
_cell_measurement_theta_max 23.29
_cell_measurement_theta_min 2.16
_cell_volume 5542.0(2)
_computing_cell_refinement
;Saint V8.38A and SADABS V2016/2 (Apex3 v2017.3-0; Bruker AXS).
 Ref. for SADABS: Krause, L.; Herbst-Irmer, R.; Sheldrick G.M.; 
 Stalke D., J. Appl. Cryst., 48 (2015), 3-10.
;
_computing_data_collection 'APEX2 software package v2013.3-0 (Bruker AXS)'
_computing_data_reduction
;Saint V8.38A and SADABS V2016/2 (Apex3 v2017.3-0; Bruker AXS).
 Ref. for SADABS: Krause, L.; Herbst-Irmer, R.; Sheldrick G.M.; 
 Stalke D., J. Appl. Cryst., 48 (2015), 3-10. 
;
_computing_molecular_graphics 'XP (SHELXTL-NT v6.14, Bruker AXS)'
_computing_structure_refinement
; SHELXL-2014/7 (Sheldrick, 2014).G. M. Sheldrick, Acta Cryst. 2008,
  A64, 112--122.
;
_computing_structure_solution
; SHELXT-2014 (Sheldrick, 2014). G. M. Sheldrick, Acta Cryst. 2015, A71,
  3-8.
;
_diffrn_ambient_temperature 180(2)
_diffrn_detector 'Bruker Smart Apex2 CCD detector'
_diffrn_measured_fraction_theta_full 0.999
_diffrn_measured_fraction_theta_max 0.999
_diffrn_measurement_device_type 'Bruker Smart Apex2 CCD (Bruker AXS)'
_diffrn_measurement_method 'CCD rotation images,\f and \w scans'
_diffrn_radiation_monochromator 'horizontal mounted graphite crystal'
_diffrn_radiation_type MoK\a
_diffrn_radiation_wavelength 0.71073
_diffrn_reflns_av_R_equivalents 0.0556
_diffrn_reflns_av_unetI/netI 0.0408
_diffrn_reflns_Laue_measured_fraction_full 0.999
_diffrn_reflns_Laue_measured_fraction_max 0.999
_diffrn_reflns_limit_h_max 24
_diffrn_reflns_limit_h_min -23
_diffrn_reflns_limit_k_max 23
_diffrn_reflns_limit_k_min -23
_diffrn_reflns_limit_l_max 20
_diffrn_reflns_limit_l_min -20
_diffrn_reflns_number 35084
_diffrn_reflns_point_group_measured_fraction_full 0.999
_diffrn_reflns_point_group_measured_fraction_max 0.999
_diffrn_reflns_theta_full 25.242
_diffrn_reflns_theta_max 26.730
_diffrn_reflns_theta_min 1.549
_diffrn_source 'Bruker AXS K780, fine-focus sealed tube'
_exptl_absorpt_coefficient_mu 0.782
_exptl_absorpt_correction_T_max 0.7457
_exptl_absorpt_correction_T_min 0.6472
_exptl_absorpt_correction_type multi-scan
_exptl_absorpt_process_details 'SADABS v2016/2 (Apex3, Bruker AXS)'
_exptl_crystal_colour purple
_exptl_crystal_density_diffrn 1.241
_exptl_crystal_description needle-like
_exptl_crystal_F_000 2088
_exptl_crystal_size_max 0.250
_exptl_crystal_size_mid 0.060
_exptl_crystal_size_min 0.040
_refine_diff_density_max 1.021
_refine_diff_density_min -1.014
_refine_diff_density_rms 0.077
_refine_ls_extinction_method none
_refine_ls_goodness_of_fit_ref 1.058
_refine_ls_hydrogen_treatment constr
_refine_ls_matrix_type full
_refine_ls_number_parameters 321
_refine_ls_number_reflns 5884
_refine_ls_number_restraints 72
_refine_ls_restrained_S_all 1.054
_refine_ls_R_factor_all 0.0550
_refine_ls_R_factor_gt 0.0366
_refine_ls_shift/su_max 0.017
_refine_ls_shift/su_mean 0.001
_refine_ls_structure_factor_coef Fsqd
_refine_ls_weighting_details 'w=1/[\s^2^(Fo^2^)+(0.0461P)^2^+1.8389P] where P=(Fo^2^+2Fc^2^)/3'
_refine_ls_weighting_scheme calc
_refine_ls_wR_factor_gt 0.0852
_refine_ls_wR_factor_ref 0.0926
_reflns_Friedel_coverage 0.000
_reflns_number_gt 4384
_reflns_number_total 5884
_reflns_threshold_expression 'I > 2\s(I)'
_cod_data_source_file c9dt00602h2.cif
_cod_data_source_block pj52-sq
_cod_depositor_comments 'Adding full bibliography for 7700596--7700600.cif.'
_cod_database_code 7700600
_shelx_space_group_comment
;
The symmetry employed for this shelxl refinement is uniquely defined
by the following loop, which should always be used as a source of
symmetry information in preference to the above space-group names.
They are only intended as comments.
;
_shelx_estimated_absorpt_t_min 0.828
_shelx_estimated_absorpt_t_max 0.969

loop_
_space_group_symop_operation_xyz
'x, y, z'
'-x, y, -z+1/2'
'x+1/2, y+1/2, z'
'-x+1/2, y+1/2, -z+1/2'
'-x, -y, -z'
'x, -y, z-1/2'
'-x+1/2, -y+1/2, -z'
'x+1/2, -y+1/2, z-1/2'

loop_
_atom_site_label
_atom_site_type_symbol
_atom_site_fract_x
_atom_site_fract_y
_atom_site_fract_z
_atom_site_U_iso_or_equiv
_atom_site_adp_type
_atom_site_occupancy
_atom_site_site_symmetry_order
_atom_site_calc_flag
_atom_site_refinement_flags_posn
_atom_site_refinement_flags_adp
_atom_site_refinement_flags_occupancy
_atom_site_disorder_assembly
_atom_site_disorder_group
Rh1 Rh 0.46528(2) 0.37206(2) 0.17045(2) 0.02771(9) Uani 1 1 d . . . . .
Cl1 Cl 0.40296(5) 0.41840(6) 0.03878(6) 0.0626(3) Uani 1 1 d . . . . .
P1 P 0.37194(4) 0.39934(5) 0.22399(5) 0.02912(18) Uani 1 1 d . . . . .
O1 O 0.5000 0.2292(2) 0.2500 0.0599(10) Uani 1 2 d S T P . .
N1 N 0.55770(13) 0.35583(13) 0.12060(15) 0.0300(6) Uani 1 1 d . . . . .
C1 C 0.5484(16) 0.3354(11) 0.0344(16) 0.032(2) Uani 0.56(3) 1 d . U P A 1
C2 C 0.5342(12) 0.2623(11) 0.0148(11) 0.039(3) Uani 0.56(3) 1 d . U P A 1
H2 H 0.5288 0.2292 0.0584 0.047 Uiso 0.56(3) 1 calc R U P A 1
C3 C 0.5277(7) 0.2371(9) -0.0701(11) 0.049(3) Uani 0.56(3) 1 d . U P A 1
H3 H 0.5167 0.1878 -0.0853 0.059 Uiso 0.56(3) 1 calc R U P A 1
C4 C 0.5382(6) 0.2873(13) -0.1284(9) 0.052(3) Uani 0.56(3) 1 d . U P A 1
H4 H 0.5368 0.2710 -0.1850 0.063 Uiso 0.56(3) 1 calc R U P A 1
C5 C 0.5504(8) 0.3588(12) -0.1111(8) 0.054(3) Uani 0.56(3) 1 d . U P A 1
H5 H 0.5553 0.3912 -0.1557 0.064 Uiso 0.56(3) 1 calc R U P A 1
C6 C 0.5558(11) 0.3850(9) -0.0307(11) 0.041(3) Uani 0.56(3) 1 d . U P A 1
H6 H 0.5643 0.4353 -0.0184 0.049 Uiso 0.56(3) 1 calc R U P A 1
C1A C 0.549(2) 0.3203(15) 0.035(2) 0.032(2) Uani 0.44(3) 1 d . U P A 2
C2A C 0.5314(15) 0.2475(14) 0.0310(15) 0.039(3) Uani 0.44(3) 1 d . U P A 2
H2A H 0.5253 0.2214 0.0800 0.046 Uiso 0.44(3) 1 calc R U P A 2
C3A C 0.5234(9) 0.2146(13) -0.0468(12) 0.047(4) Uani 0.44(3) 1 d . U P A 2
H3A H 0.5136 0.1638 -0.0520 0.057 Uiso 0.44(3) 1 calc R U P A 2
C4A C 0.5297(8) 0.2559(14) -0.1213(10) 0.042(4) Uani 0.44(3) 1 d . U P A 2
H4A H 0.5233 0.2322 -0.1751 0.050 Uiso 0.44(3) 1 calc R U P A 2
C5A C 0.5450(9) 0.3294(13) -0.1151(10) 0.046(4) Uani 0.44(3) 1 d . U P A 2
H5A H 0.5486 0.3573 -0.1639 0.055 Uiso 0.44(3) 1 calc R U P A 2
C6A C 0.5550(12) 0.3612(12) -0.0335(15) 0.039(3) Uani 0.44(3) 1 d . U P A 2
H6A H 0.5662 0.4115 -0.0264 0.047 Uiso 0.44(3) 1 calc R U P A 2
C7 C 0.38009(16) 0.37398(15) 0.33794(18) 0.0301(6) Uani 1 1 d . . . . .
C8 C 0.31524(15) 0.37073(17) 0.37409(18) 0.0314(7) Uani 1 1 d . . . . .
C9 C 0.28059(17) 0.30433(19) 0.3774(2) 0.0425(8) Uani 1 1 d . . . . .
H9 H 0.2994 0.2609 0.3589 0.051 Uiso 1 1 calc R U . . .
C10 C 0.21884(19) 0.3022(2) 0.4076(2) 0.0511(9) Uani 1 1 d . . . . .
H10 H 0.1952 0.2571 0.4100 0.061 Uiso 1 1 calc R U . . .
C11 C 0.19116(18) 0.3652(2) 0.4345(2) 0.0522(10) Uani 1 1 d . . . . .
H11 H 0.1485 0.3635 0.4548 0.063 Uiso 1 1 calc R U . . .
C12 C 0.22517(18) 0.4297(2) 0.4317(2) 0.0491(9) Uani 1 1 d . . . . .
H12 H 0.2060 0.4729 0.4505 0.059 Uiso 1 1 calc R U . . .
C13 C 0.28730(17) 0.43372(18) 0.4020(2) 0.0396(8) Uani 1 1 d . . . . .
H13 H 0.3107 0.4791 0.4008 0.048 Uiso 1 1 calc R U . . .
C14 C 0.28932(16) 0.35405(18) 0.17479(19) 0.0357(7) Uani 1 1 d . . . . .
C15 C 0.29386(18) 0.28820(19) 0.1341(2) 0.0429(8) Uani 1 1 d . . . . .
H15 H 0.3392 0.2695 0.1311 0.051 Uiso 1 1 calc R U . . .
C16 C 0.2332(2) 0.2490(2) 0.0974(2) 0.0526(10) Uani 1 1 d . . . . .
H16 H 0.2368 0.2033 0.0707 0.063 Uiso 1 1 calc R U . . .
C17 C 0.1678(2) 0.2776(3) 0.1006(2) 0.0596(11) Uani 1 1 d . . . . .
H17 H 0.1259 0.2523 0.0738 0.072 Uiso 1 1 calc R U . . .
C18 C 0.16233(19) 0.3416(3) 0.1415(3) 0.0625(11) Uani 1 1 d . . . . .
H18 H 0.1167 0.3595 0.1443 0.075 Uiso 1 1 calc R U . . .
C19 C 0.22224(17) 0.3810(2) 0.1791(2) 0.0518(10) Uani 1 1 d . . . . .
H19 H 0.2179 0.4257 0.2074 0.062 Uiso 1 1 calc R U . . .
C20 C 0.35318(16) 0.49585(17) 0.22755(19) 0.0344(7) Uani 1 1 d . . . . .
C21 C 0.30634(19) 0.53042(19) 0.1600(2) 0.0445(8) Uani 1 1 d . . . . .
H21 H 0.2844 0.5034 0.1108 0.053 Uiso 1 1 calc R U . . .
C22 C 0.2923(2) 0.6037(2) 0.1653(2) 0.0540(10) Uani 1 1 d . . . . .
H22 H 0.2606 0.6270 0.1194 0.065 Uiso 1 1 calc R U . . .
C23 C 0.3237(2) 0.64365(19) 0.2364(2) 0.0495(9) Uani 1 1 d . . . . .
H23 H 0.3125 0.6938 0.2401 0.059 Uiso 1 1 calc R U . . .
C24 C 0.37105(18) 0.61101(18) 0.3018(2) 0.0424(8) Uani 1 1 d . . . . .
H24 H 0.3934 0.6388 0.3502 0.051 Uiso 1 1 calc R U . . .
C25 C 0.38664(16) 0.53703(17) 0.2975(2) 0.0365(7) Uani 1 1 d . . . . .
H25 H 0.4202 0.5148 0.3425 0.044 Uiso 1 1 calc R U . . .
C26 C 0.5000 0.2919(3) 0.2500 0.0440(12) Uani 1 2 d S T P . .

loop_
_atom_site_aniso_label
_atom_site_aniso_U_11
_atom_site_aniso_U_22
_atom_site_aniso_U_33
_atom_site_aniso_U_23
_atom_site_aniso_U_13
_atom_site_aniso_U_12
Rh1 0.02165(13) 0.03861(15) 0.02357(12) 0.00132(10) 0.00646(9) 0.00073(10)
Cl1 0.0629(7) 0.0839(8) 0.0446(5) 0.0128(5) 0.0198(5) 0.0253(5)
P1 0.0220(4) 0.0385(5) 0.0273(4) 0.0024(3) 0.0063(3) 0.0027(3)
O1 0.075(3) 0.038(2) 0.059(2) 0.000 -0.002(2) 0.000
N1 0.0245(13) 0.0392(15) 0.0274(12) -0.0010(11) 0.0079(10) 0.0016(11)
C1 0.0191(16) 0.050(7) 0.0270(15) -0.008(4) 0.0063(12) 0.002(5)
C2 0.033(5) 0.050(7) 0.035(5) -0.008(4) 0.008(4) -0.004(4)
C3 0.031(5) 0.073(7) 0.043(5) -0.018(5) 0.006(5) 0.009(4)
C4 0.033(5) 0.083(9) 0.043(4) -0.017(5) 0.010(3) -0.001(6)
C5 0.042(5) 0.085(8) 0.035(4) -0.010(5) 0.009(3) 0.000(6)
C6 0.043(5) 0.053(6) 0.030(3) 0.002(4) 0.015(3) -0.001(5)
C1A 0.0191(16) 0.050(7) 0.0270(15) -0.008(4) 0.0063(12) 0.002(5)
C2A 0.029(6) 0.051(7) 0.037(6) -0.014(5) 0.010(5) 0.000(5)
C3A 0.024(5) 0.078(8) 0.041(6) -0.017(5) 0.008(4) 0.007(5)
C4A 0.024(6) 0.070(9) 0.029(5) -0.014(5) 0.001(4) 0.006(6)
C5A 0.035(7) 0.066(10) 0.038(5) -0.014(6) 0.008(4) 0.004(7)
C6A 0.022(6) 0.057(8) 0.041(4) -0.004(6) 0.010(4) 0.006(6)
C7 0.0292(16) 0.0316(16) 0.0300(15) -0.0033(13) 0.0076(12) 0.0002(13)
C8 0.0212(15) 0.0457(19) 0.0276(14) 0.0000(14) 0.0059(12) -0.0021(14)
C9 0.038(2) 0.046(2) 0.0456(19) -0.0062(16) 0.0140(16) -0.0072(16)
C10 0.040(2) 0.062(3) 0.055(2) -0.0031(19) 0.0182(18) -0.0178(18)
C11 0.0264(18) 0.083(3) 0.052(2) -0.005(2) 0.0176(16) -0.0061(19)
C12 0.035(2) 0.066(3) 0.050(2) -0.0045(18) 0.0180(17) 0.0109(18)
C13 0.0359(19) 0.045(2) 0.0409(18) -0.0044(15) 0.0140(15) -0.0022(15)
C14 0.0270(17) 0.051(2) 0.0287(15) 0.0049(14) 0.0047(13) -0.0042(14)
C15 0.0357(19) 0.054(2) 0.0408(18) 0.0017(16) 0.0117(15) -0.0093(16)
C16 0.054(3) 0.061(2) 0.041(2) 0.0031(18) 0.0063(18) -0.022(2)
C17 0.040(2) 0.082(3) 0.051(2) 0.016(2) -0.0029(18) -0.023(2)
C18 0.023(2) 0.091(3) 0.069(3) 0.013(3) 0.0016(18) -0.004(2)
C19 0.0273(19) 0.076(3) 0.051(2) 0.0014(19) 0.0058(16) 0.0026(18)
C20 0.0298(17) 0.0385(18) 0.0376(17) 0.0064(14) 0.0134(14) 0.0080(14)
C21 0.050(2) 0.050(2) 0.0317(17) 0.0002(15) 0.0041(15) 0.0147(17)
C22 0.062(3) 0.053(2) 0.045(2) 0.0077(18) 0.0070(19) 0.025(2)
C23 0.062(3) 0.043(2) 0.047(2) 0.0038(16) 0.0195(19) 0.0169(18)
C24 0.046(2) 0.045(2) 0.0397(18) -0.0009(15) 0.0165(16) 0.0041(16)
C25 0.0331(18) 0.0389(19) 0.0383(17) 0.0057(14) 0.0090(14) 0.0017(14)
C26 0.042(3) 0.060(4) 0.035(2) 0.000 0.021(2) 0.000

loop_
_atom_type_symbol
_atom_type_description
_atom_type_scat_dispersion_real
_atom_type_scat_dispersion_imag
_atom_type_scat_source
C C 0.0033 0.0016 'International Tables Vol C Tables 4.2.6.8 and 6.1.1.4'
H H 0.0000 0.0000 'International Tables Vol C Tables 4.2.6.8 and 6.1.1.4'
Cl Cl 0.1484 0.1585 'International Tables Vol C Tables 4.2.6.8 and 6.1.1.4'
N N 0.0061 0.0033 'International Tables Vol C Tables 4.2.6.8 and 6.1.1.4'
O O 0.0106 0.0060 'International Tables Vol C Tables 4.2.6.8 and 6.1.1.4'
P P 0.1023 0.0942 'International Tables Vol C Tables 4.2.6.8 and 6.1.1.4'
Rh Rh -1.1178 0.9187 'International Tables Vol C Tables 4.2.6.8 and 6.1.1.4'

loop_
_geom_angle_atom_site_label_1
_geom_angle_atom_site_label_2
_geom_angle_atom_site_label_3
_geom_angle
_geom_angle_site_symmetry_1
_geom_angle_site_symmetry_3
C26 Rh1 N1 86.80(7) . .
C26 Rh1 P1 96.22(3) . .
N1 Rh1 P1 174.86(7) . .
C26 Rh1 Cl1 152.72(11) . .
N1 Rh1 Cl1 91.12(7) . .
P1 Rh1 Cl1 88.09(3) . .
C26 Rh1 Rh1 48.44(11) . 2_655
N1 Rh1 Rh1 94.23(6) . 2_655
P1 Rh1 Rh1 84.75(2) . 2_655
Cl1 Rh1 Rh1 158.66(3) . 2_655
C20 P1 C14 107.36(15) . .
C20 P1 C7 100.87(13) . .
C14 P1 C7 100.97(14) . .
C20 P1 Rh1 114.72(10) . .
C14 P1 Rh1 116.00(11) . .
C7 P1 Rh1 115.02(10) . .
C7 N1 C1 118.9(12) 2_655 .
C7 N1 C1A 119.9(15) 2_655 .
C7 N1 Rh1 122.3(2) 2_655 .
C1 N1 Rh1 118.0(12) . .
C1A N1 Rh1 117.8(15) . .
C2 C1 N1 117.1(17) . .
C2 C1 C6 120.0(16) . .
N1 C1 C6 122.8(14) . .
C1 C2 C3 120.3(12) . .
C1 C2 H2 119.9 . .
C3 C2 H2 119.9 . .
C4 C3 C2 116.4(10) . .
C4 C3 H3 121.8 . .
C2 C3 H3 121.8 . .
C5 C4 C3 124.2(11) . .
C5 C4 H4 117.9 . .
C3 C4 H4 117.9 . .
C4 C5 C6 120.8(11) . .
C4 C5 H5 119.6 . .
C6 C5 H5 119.6 . .
C5 C6 C1 118.3(12) . .
C5 C6 H6 120.9 . .
C1 C6 H6 120.9 . .
C6A C1A C2A 124(2) . .
C6A C1A N1 119.3(19) . .
C2A C1A N1 117(2) . .
C3A C2A C1A 117.0(17) . .
C3A C2A H2A 121.5 . .
C1A C2A H2A 121.5 . .
C2A C3A C4A 120.7(13) . .
C2A C3A H3A 119.6 . .
C4A C3A H3A 119.6 . .
C5A C4A C3A 120.7(12) . .
C5A C4A H4A 119.7 . .
C3A C4A H4A 119.7 . .
C4A C5A C6A 117.2(13) . .
C4A C5A H5A 121.4 . .
C6A C5A H5A 121.4 . .
C1A C6A C5A 120.4(15) . .
C1A C6A H6A 119.8 . .
C5A C6A H6A 119.8 . .
N1 C7 C8 123.9(3) 2_655 .
N1 C7 P1 116.3(2) 2_655 .
C8 C7 P1 119.6(2) . .
C13 C8 C9 119.4(3) . .
C13 C8 C7 120.6(3) . .
C9 C8 C7 119.9(3) . .
C10 C9 C8 119.6(3) . .
C10 C9 H9 120.2 . .
C8 C9 H9 120.2 . .
C9 C10 C11 120.5(3) . .
C9 C10 H10 119.7 . .
C11 C10 H10 119.7 . .
C12 C11 C10 119.8(3) . .
C12 C11 H11 120.1 . .
C10 C11 H11 120.1 . .
C11 C12 C13 121.1(3) . .
C11 C12 H12 119.4 . .
C13 C12 H12 119.4 . .
C12 C13 C8 119.5(3) . .
C12 C13 H13 120.2 . .
C8 C13 H13 120.2 . .
C15 C14 C19 119.0(3) . .
C15 C14 P1 117.6(2) . .
C19 C14 P1 123.3(3) . .
C14 C15 C16 121.1(3) . .
C14 C15 H15 119.4 . .
C16 C15 H15 119.4 . .
C17 C16 C15 118.7(4) . .
C17 C16 H16 120.7 . .
C15 C16 H16 120.7 . .
C18 C17 C16 121.0(4) . .
C18 C17 H17 119.5 . .
C16 C17 H17 119.5 . .
C17 C18 C19 121.1(4) . .
C17 C18 H18 119.5 . .
C19 C18 H18 119.5 . .
C18 C19 C14 119.1(4) . .
C18 C19 H19 120.5 . .
C14 C19 H19 120.5 . .
C25 C20 C21 119.0(3) . .
C25 C20 P1 119.8(2) . .
C21 C20 P1 121.2(3) . .
C22 C21 C20 119.8(3) . .
C22 C21 H21 120.1 . .
C20 C21 H21 120.1 . .
C21 C22 C23 120.8(3) . .
C21 C22 H22 119.6 . .
C23 C22 H22 119.6 . .
C24 C23 C22 120.0(3) . .
C24 C23 H23 120.0 . .
C22 C23 H23 120.0 . .
C23 C24 C25 120.2(3) . .
C23 C24 H24 119.9 . .
C25 C24 H24 119.9 . .
C20 C25 C24 120.1(3) . .
C20 C25 H25 119.9 . .
C24 C25 H25 119.9 . .
O1 C26 Rh1 138.43(11) . .
O1 C26 Rh1 138.44(11) . 2_655
Rh1 C26 Rh1 83.1(2) . 2_655

loop_
_geom_bond_atom_site_label_1
_geom_bond_atom_site_label_2
_geom_bond_distance
_geom_bond_site_symmetry_2
Rh1 C26 1.967(4) .
Rh1 N1 2.128(2) .
Rh1 P1 2.2147(8) .
Rh1 Cl1 2.3495(9) .
Rh1 Rh1 2.6104(4) 2_655
P1 C20 1.811(3) .
P1 C14 1.818(3) .
P1 C7 1.859(3) .
O1 C26 1.150(6) .
N1 C7 1.283(4) 2_655
N1 C1 1.41(2) .
N1 C1A 1.49(3) .
C1 C2 1.392(18) .
C1 C6 1.41(2) .
C2 C3 1.416(17) .
C2 H2 0.9500 .
C3 C4 1.358(13) .
C3 H3 0.9500 .
C4 C5 1.353(13) .
C4 H4 0.9500 .
C5 C6 1.359(15) .
C5 H5 0.9500 .
C6 H6 0.9500 .
C1A C6A 1.36(3) .
C1A C2A 1.37(2) .
C2A C3A 1.36(2) .
C2A H2A 0.9500 .
C3A C4A 1.442(17) .
C3A H3A 0.9500 .
C4A C5A 1.380(17) .
C4A H4A 0.9500 .
C5A C6A 1.41(2) .
C5A H5A 0.9500 .
C6A H6A 0.9500 .
C7 N1 1.283(4) 2_655
C7 C8 1.490(4) .
C8 C13 1.390(4) .
C8 C9 1.397(4) .
C9 C10 1.381(4) .
C9 H9 0.9500 .
C10 C11 1.381(5) .
C10 H10 0.9500 .
C11 C12 1.359(5) .
C11 H11 0.9500 .
C12 C13 1.385(4) .
C12 H12 0.9500 .
C13 H13 0.9500 .
C14 C15 1.386(5) .
C14 C19 1.401(4) .
C15 C16 1.390(4) .
C15 H15 0.9500 .
C16 C17 1.378(5) .
C16 H16 0.9500 .
C17 C18 1.360(6) .
C17 H17 0.9500 .
C18 C19 1.386(5) .
C18 H18 0.9500 .
C19 H19 0.9500 .
C20 C25 1.389(4) .
C20 C21 1.402(4) .
C21 C22 1.378(5) .
C21 H21 0.9500 .
C22 C23 1.380(5) .
C22 H22 0.9500 .
C23 C24 1.369(5) .
C23 H23 0.9500 .
C24 C25 1.396(4) .
C24 H24 0.9500 .
C25 H25 0.9500 .
C26 Rh1 1.967(4) 2_655

loop_
_geom_torsion_atom_site_label_1
_geom_torsion_atom_site_label_2
_geom_torsion_atom_site_label_3
_geom_torsion_atom_site_label_4
_geom_torsion
_geom_torsion_site_symmetry_1
_geom_torsion_site_symmetry_4
C7 N1 C1 C2 109.8(17) 2_655 .
Rh1 N1 C1 C2 -80.2(19) . .
C7 N1 C1 C6 -68(2) 2_655 .
Rh1 N1 C1 C6 102(2) . .
N1 C1 C2 C3 -177(2) . .
C6 C1 C2 C3 1(3) . .
C1 C2 C3 C4 2(2) . .
C2 C3 C4 C5 -3.5(18) . .
C3 C4 C5 C6 2.6(19) . .
C4 C5 C6 C1 0(2) . .
C2 C1 C6 C5 -2(3) . .
N1 C1 C6 C5 176(2) . .
C7 N1 C1A C6A -74(3) 2_655 .
Rh1 N1 C1A C6A 107(2) . .
C7 N1 C1A C2A 108(2) 2_655 .
Rh1 N1 C1A C2A -70(2) . .
C6A C1A C2A C3A 3(4) . .
N1 C1A C2A C3A -180(3) . .
C1A C2A C3A C4A -3(3) . .
C2A C3A C4A C5A 1(2) . .
C3A C4A C5A C6A 1(2) . .
C2A C1A C6A C5A -1(4) . .
N1 C1A C6A C5A -178(2) . .
C4A C5A C6A C1A -1(3) . .
C20 P1 C7 N1 -111.7(2) . 2_655
C14 P1 C7 N1 138.1(2) . 2_655
Rh1 P1 C7 N1 12.4(3) . 2_655
C20 P1 C7 C8 72.5(2) . .
C14 P1 C7 C8 -37.8(3) . .
Rh1 P1 C7 C8 -163.48(19) . .
N1 C7 C8 C13 102.1(4) 2_655 .
P1 C7 C8 C13 -82.4(3) . .
N1 C7 C8 C9 -80.2(4) 2_655 .
P1 C7 C8 C9 95.4(3) . .
C13 C8 C9 C10 0.5(5) . .
C7 C8 C9 C10 -177.3(3) . .
C8 C9 C10 C11 0.1(5) . .
C9 C10 C11 C12 -0.5(6) . .
C10 C11 C12 C13 0.3(6) . .
C11 C12 C13 C8 0.3(5) . .
C9 C8 C13 C12 -0.7(5) . .
C7 C8 C13 C12 177.1(3) . .
C20 P1 C14 C15 154.5(2) . .
C7 P1 C14 C15 -100.3(3) . .
Rh1 P1 C14 C15 24.7(3) . .
C20 P1 C14 C19 -28.1(3) . .
C7 P1 C14 C19 77.1(3) . .
Rh1 P1 C14 C19 -157.9(2) . .
C19 C14 C15 C16 0.3(5) . .
P1 C14 C15 C16 177.8(3) . .
C14 C15 C16 C17 1.4(5) . .
C15 C16 C17 C18 -2.5(6) . .
C16 C17 C18 C19 1.9(6) . .
C17 C18 C19 C14 -0.2(6) . .
C15 C14 C19 C18 -0.9(5) . .
P1 C14 C19 C18 -178.3(3) . .
C14 P1 C20 C25 142.8(2) . .
C7 P1 C20 C25 37.5(3) . .
Rh1 P1 C20 C25 -86.7(2) . .
C14 P1 C20 C21 -38.5(3) . .
C7 P1 C20 C21 -143.7(3) . .
Rh1 P1 C20 C21 92.1(3) . .
C25 C20 C21 C22 -2.3(5) . .
P1 C20 C21 C22 178.9(3) . .
C20 C21 C22 C23 -0.1(6) . .
C21 C22 C23 C24 1.9(6) . .
C22 C23 C24 C25 -1.3(5) . .
C21 C20 C25 C24 2.9(5) . .
P1 C20 C25 C24 -178.3(2) . .
C23 C24 C25 C20 -1.2(5) . .
